data_7051510
loop_
_publ_author_name
'Bai, Yan'
'Zhang, Bing-Guang'
'Duan, Chun-Ying'
'Dang, Dong-Bin'
'Meng, Qing-Jin'

_publ_section_title
;
 Anion induced binding electrochemical signal transduction in
 ferrocenyl benzolimidazolium podands
;
_journal_issue 2
_journal_name_full 'New Journal of Chemistry'
_journal_page_first 266
_journal_paper_doi 10.1039/b508173d
_journal_volume 30
_journal_year 2006
_chemical_formula_sum 'C67 H69 Br3 Fe3 N6 O2'
_chemical_formula_weight 1397.56
_chemical_name_systematic
;
?
;
_space_group_IT_number 14
_symmetry_cell_setting monoclinic
_symmetry_space_group_name_Hall '-P 2yn'
_symmetry_space_group_name_H-M 'P 1 21/n 1'
_atom_sites_solution_hydrogens geom
_atom_sites_solution_primary direct
_atom_sites_solution_secondary difmap
_audit_creation_method SHELXL-97
_cell_angle_alpha 90.00
_cell_angle_beta 98.450(2)
_cell_angle_gamma 90.00
_cell_formula_units_Z 4
_cell_length_a 12.011(1)
_cell_length_b 21.169(2)
_cell_length_c 27.819(3)
_cell_measurement_reflns_used 669
_cell_measurement_temperature 293(2)
_cell_measurement_theta_max 13.41
_cell_measurement_theta_min 2.31
_cell_volume 6996.5(12)
_computing_cell_refinement 'Bruker SMART'
_computing_data_collection 'Bruker SMART'
_computing_data_reduction 'Bruker SAINT'
_computing_molecular_graphics 'Bruker SHELXTL'
_computing_publication_material 'Bruker SHELXTL'
_computing_structure_refinement 'Bruker SHELXTL'
_computing_structure_solution 'Bruker SHELXTL'
_diffrn_ambient_temperature 293(2)
_diffrn_measured_fraction_theta_full 0.970
_diffrn_measured_fraction_theta_max 0.970
_diffrn_measurement_device_type 'CCD area detector'
_diffrn_measurement_method 'phi and omega scans'
_diffrn_radiation_monochromator graphite
_diffrn_radiation_source 'fine-focus sealed tube'
_diffrn_radiation_type MoK\a
_diffrn_radiation_wavelength 0.71073
_diffrn_reflns_av_R_equivalents 0.1744
_diffrn_reflns_av_sigmaI/netI 0.6248
_diffrn_reflns_limit_h_max 14
_diffrn_reflns_limit_h_min -14
_diffrn_reflns_limit_k_max 23
_diffrn_reflns_limit_k_min -25
_diffrn_reflns_limit_l_max 32
_diffrn_reflns_limit_l_min -26
_diffrn_reflns_number 29461
_diffrn_reflns_theta_full 25.00
_diffrn_reflns_theta_max 25.00
_diffrn_reflns_theta_min 1.77
_exptl_absorpt_coefficient_mu 2.371
_exptl_absorpt_correction_T_max 0.585
_exptl_absorpt_correction_T_min 0.450
_exptl_absorpt_correction_type empirical
_exptl_absorpt_process_details SADABS
_exptl_crystal_colour yellow
_exptl_crystal_density_diffrn 1.327
_exptl_crystal_density_method 'not measured'
_exptl_crystal_description block
_exptl_crystal_F_000 2848
_exptl_crystal_size_max 0.35
_exptl_crystal_size_mid 0.25
_exptl_crystal_size_min 0.20
_refine_diff_density_max 0.526
_refine_diff_density_min -0.442
_refine_diff_density_rms 0.081
_refine_ls_extinction_method none
_refine_ls_goodness_of_fit_ref 0.988
_refine_ls_hydrogen_treatment mixed
_refine_ls_matrix_type full
_refine_ls_number_parameters 748
_refine_ls_number_reflns 11953
_refine_ls_number_restraints 518
_refine_ls_restrained_S_all 0.975
_refine_ls_R_factor_all 0.3928
_refine_ls_R_factor_gt 0.0760
_refine_ls_shift/su_max 0.001
_refine_ls_shift/su_mean 0.000
_refine_ls_structure_factor_coef Fsqd
_refine_ls_weighting_details
; calc
[0.00000+1.00000exp(2.50(sin\q/\l)^2^)]/
[\s^2^(Fo^2^)+0.0000+0.0000*P+(0.0150P)^2^+0.0000sin\q/\l]
where P = 0.33333Fo^2^ + 0.66667Fc^2^
;
_refine_ls_weighting_scheme calc
_refine_ls_wR_factor_gt 0.1438
_refine_ls_wR_factor_ref 0.2371
_reflns_number_gt 2010
_reflns_number_total 11953
_reflns_threshold_expression >2sigma(I)
_cod_data_source_file b508173d.txt
_cod_data_source_block complex_2
_cod_depositor_comments
;
The following automatic conversions were performed:
'_symmetry_cell_setting' value 'Monoclinic' changed to 'monoclinic'
according to '/home/saulius/struct/CIF-dictionaries/cif_core.dic'
dictionary named 'cif_core.dic' version 2.4.1 from 2010-06-29.

Automatic conversion script
Id: cif_fix_enum 1527 2010-12-29 10:47:43Z saulius 
;
_cod_original_cell_volume 6996.6(12)
_cod_original_sg_symbol_H-M 'P2(1)/n '
_cod_database_code 7051510

loop_
_symmetry_equiv_pos_as_xyz
'x, y, z'
'-x+1/2, y+1/2, -z+1/2'
'-x, -y, -z'
'x-1/2, -y-1/2, z-1/2'

loop_
_atom_site_label
_atom_site_type_symbol
_atom_site_fract_x
_atom_site_fract_y
_atom_site_fract_z
_atom_site_U_iso_or_equiv
_atom_site_adp_type
_atom_site_occupancy
_atom_site_symmetry_multiplicity
_atom_site_calc_flag
_atom_site_refinement_flags
_atom_site_disorder_assembly
_atom_site_disorder_group
Br1 Br 0.86268(8) 0.41591(5) 0.03946(4) 0.0807(4) Uani 1 1 d . . .
Br2 Br 0.61983(9) 0.77133(6) 0.15028(4) 0.0856(4) Uani 1 1 d . . .
Fe1 Fe 0.81210(12) 0.73599(8) 0.33580(5) 0.0905(6) Uani 1 1 d . . .
Fe2 Fe 0.92320(12) 0.57538(7) 0.17981(6) 0.0866(6) Uani 1 1 d . . .
Fe3 Fe 0.88137(10) 0.78250(6) 0.00267(5) 0.0694(5) Uani 1 1 d . . .
N1 N 0.3315(4) 0.8171(3) 0.23675(19) 0.063(2) Uani 1 1 d DU . .
N2 N 0.4985(5) 0.8311(3) 0.2762(2) 0.052(2) Uani 1 1 d U . .
N3 N 0.4121(4) 0.6028(3) 0.0820(2) 0.057(2) Uani 1 1 d DU . .
N4 N 0.5917(5) 0.5866(3) 0.0882(2) 0.065(2) Uani 1 1 d U . .
N5 N 0.3988(5) 0.8806(2) 0.01894(17) 0.044(2) Uani 1 1 d DU . .
N6 N 0.5804(5) 0.8903(3) 0.0213(2) 0.0500(15) Uani 1 1 d U . .
C1 C 0.2750(5) 0.7826(4) 0.15065(18) 0.052(2) Uani 1 1 d DU . .
C2 C 0.2390(4) 0.7997(3) 0.19750(17) 0.073(3) Uani 1 1 d DU . .
H2A H 0.1896 0.8337 0.1923 0.088 Uiso 1 1 d R . .
H2B H 0.1994 0.7660 0.2081 0.088 Uiso 1 1 d RD . .
C3 C 0.3151(7) 0.8415(4) 0.2826(3) 0.056(3) Uani 1 1 d U . .
C4 C 0.2181(7) 0.8546(4) 0.3037(3) 0.067(3) Uani 1 1 d U . .
H4A H 0.1465 0.8497 0.2862 0.081 Uiso 1 1 calc R . .
C5 C 0.2323(7) 0.8742(4) 0.3499(3) 0.0750(18) Uani 1 1 d U . .
H5A H 0.1703 0.8798 0.3658 0.090 Uiso 1 1 calc R . .
C6 C 0.3408(7) 0.8861(4) 0.3742(3) 0.077(3) Uani 1 1 d U . .
H6A H 0.3475 0.9048 0.4047 0.093 Uiso 1 1 calc R . .
C7 C 0.4354(7) 0.8726(4) 0.3563(3) 0.068(3) Uani 1 1 d U . .
H7A H 0.5063 0.8782 0.3742 0.082 Uiso 1 1 calc R . .
C8 C 0.4203(7) 0.8496(4) 0.3094(3) 0.058(3) Uani 1 1 d U . .
C9 C 0.4452(7) 0.8116(4) 0.2360(3) 0.063(3) Uani 1 1 d U . .
H9A H 0.4781 0.7961 0.2101 0.075 Uiso 1 1 calc R . .
C10 C 0.6213(6) 0.8244(4) 0.2881(3) 0.064(3) Uani 1 1 d U . .
H10A H 0.6537 0.8231 0.2581 0.076 Uiso 1 1 calc R . .
H10B H 0.6515 0.8612 0.3063 0.076 Uiso 1 1 calc R . .
C11 C 0.6538(7) 0.7695(4) 0.3155(3) 0.062(3) Uani 1 1 d U . .
C12 C 0.6751(7) 0.7630(4) 0.3684(3) 0.072(3) Uani 1 1 d U . .
H12A H 0.6733 0.7967 0.3924 0.086 Uiso 1 1 calc R . .
C13 C 0.7029(7) 0.7004(4) 0.3779(3) 0.080(3) Uani 1 1 d U . .
H13A H 0.7249 0.6828 0.4105 0.096 Uiso 1 1 calc R . .
C14 C 0.6957(7) 0.6655(5) 0.3349(3) 0.086(3) Uani 1 1 d U . .
H14A H 0.7078 0.6200 0.3315 0.103 Uiso 1 1 calc R . .
C15 C 0.6616(7) 0.7109(4) 0.2963(3) 0.077(3) Uani 1 1 d U . .
H15A H 0.6499 0.7010 0.2615 0.092 Uiso 1 1 calc R . .
C16 C 0.9715(8) 0.7426(6) 0.3727(4) 0.169(4) Uani 1 1 d U . .
H16A H 0.9918 0.7330 0.4073 0.203 Uiso 1 1 calc R . .
C17 C 0.9379(9) 0.8051(7) 0.3535(4) 0.167(4) Uani 1 1 d U . .
H17A H 0.9338 0.8449 0.3712 0.201 Uiso 1 1 calc R . .
C18 C 0.9152(8) 0.7944(6) 0.3047(4) 0.153(4) Uani 1 1 d U . .
H18A H 0.8898 0.8266 0.2802 0.183 Uiso 1 1 calc R . .
C19 C 0.9373(9) 0.7280(6) 0.2940(4) 0.156(4) Uani 1 1 d U . .
H19A H 0.9288 0.7093 0.2614 0.187 Uiso 1 1 calc R . .
C20 C 0.9671(9) 0.6968(7) 0.3351(4) 0.164(4) Uani 1 1 d U . .
H20A H 0.9871 0.6520 0.3387 0.196 Uiso 1 1 calc R . .
C21 C 0.3074(6) 0.7027(2) 0.0949(3) 0.048(2) Uani 1 1 d DU . .
C22 C 0.3025(4) 0.6348(2) 0.0823(2) 0.059(3) Uani 1 1 d DU . .
H22A H 0.2630 0.6135 0.1037 0.071 Uiso 1 1 d RD . .
H22B H 0.2616 0.6310 0.0514 0.071 Uiso 1 1 d R . .
C23 C 0.4236(6) 0.5403(4) 0.0696(3) 0.045(2) Uani 1 1 d U . .
C24 C 0.3449(7) 0.4931(4) 0.0540(3) 0.056(3) Uani 1 1 d U . .
H24A H 0.2679 0.5008 0.0502 0.067 Uiso 1 1 calc R . .
C25 C 0.3882(7) 0.4341(4) 0.0446(3) 0.072(3) Uani 1 1 d U . .
H25A H 0.3381 0.4014 0.0353 0.086 Uiso 1 1 calc R . .
C26 C 0.5039(7) 0.4219(4) 0.0484(3) 0.066(3) Uani 1 1 d U . .
H26A H 0.5273 0.3816 0.0413 0.079 Uiso 1 1 calc R . .
C27 C 0.5844(7) 0.4675(4) 0.0623(3) 0.061(3) Uani 1 1 d U . .
H27A H 0.6611 0.4595 0.0645 0.073 Uiso 1 1 calc R . .
C28 C 0.5402(7) 0.5286(4) 0.0731(3) 0.057(2) Uani 1 1 d U . .
C29 C 0.5155(7) 0.6304(4) 0.0932(3) 0.067(3) Uani 1 1 d U . .
H29A H 0.5297 0.6721 0.1027 0.080 Uiso 1 1 calc R . .
C30 C 0.7157(7) 0.5968(4) 0.0991(3) 0.076(3) Uani 1 1 d U . .
H30A H 0.7526 0.5764 0.0745 0.091 Uiso 1 1 calc R . .
H30B H 0.7319 0.6417 0.0986 0.091 Uiso 1 1 calc R . .
C31 C 0.7590(7) 0.5709(5) 0.1469(3) 0.081(3) Uani 1 1 d U . .
C32 C 0.8039(7) 0.5089(4) 0.1568(3) 0.090(3) Uani 1 1 d U . .
H32A H 0.8090 0.4749 0.1333 0.108 Uiso 1 1 calc R . .
C33 C 0.8390(8) 0.5064(4) 0.2099(3) 0.094(3) Uani 1 1 d U . .
H33A H 0.8755 0.4698 0.2271 0.113 Uiso 1 1 calc R . .
C34 C 0.8223(8) 0.5612(4) 0.2311(4) 0.098(3) Uani 1 1 d U . .
H34A H 0.8404 0.5709 0.2659 0.118 Uiso 1 1 calc R . .
C35 C 0.7715(8) 0.6043(5) 0.1929(4) 0.096(3) Uani 1 1 d U . .
H35A H 0.7493 0.6481 0.1976 0.115 Uiso 1 1 calc R . .
C36 C 1.0062(8) 0.6206(5) 0.1324(4) 0.114(3) Uani 1 1 d U . .
H36A H 0.9740 0.6375 0.1005 0.136 Uiso 1 1 calc R . .
C37 C 1.0513(8) 0.5567(6) 0.1428(4) 0.120(4) Uani 1 1 d U . .
H37A H 1.0541 0.5226 0.1192 0.144 Uiso 1 1 calc R . .
C38 C 1.0890(8) 0.5538(6) 0.1904(4) 0.126(4) Uani 1 1 d U . .
H38A H 1.1228 0.5166 0.2078 0.152 Uiso 1 1 calc R . .
C39 C 1.0644(8) 0.6155(5) 0.2134(4) 0.125(4) Uani 1 1 d U . .
H39A H 1.0816 0.6269 0.2478 0.149 Uiso 1 1 calc R . .
C40 C 1.0186(8) 0.6526(6) 0.1766(4) 0.120(4) Uani 1 1 d U . .
H40A H 0.9925 0.6958 0.1807 0.144 Uiso 1 1 calc R . .
C41 C 0.2932(6) 0.8116(3) 0.0683(2) 0.044(2) Uani 1 1 d DU . .
C42 C 0.2896(5) 0.8608(3) 0.02966(19) 0.051(3) Uani 1 1 d DU . .
H42A H 0.2484 0.8449 0.0013 0.061 Uiso 1 1 d RD . .
H42B H 0.2520 0.8961 0.0389 0.061 Uiso 1 1 d RD . .
C43 C 0.4121(6) 0.9186(3) -0.0238(2) 0.056(2) Uani 1 1 d DU . .
C44 C 0.3325(7) 0.9421(4) -0.0576(3) 0.063(3) Uani 1 1 d U . .
H44A H 0.2553 0.9379 -0.0580 0.076 Uiso 1 1 calc R . .
C45 C 0.3823(7) 0.9730(4) -0.0912(3) 0.074(3) Uani 1 1 d U . .
H45A H 0.3348 0.9924 -0.1164 0.088 Uiso 1 1 calc R . .
C46 C 0.5012(7) 0.9789(4) -0.0921(3) 0.076(3) Uani 1 1 d U . .
H46A H 0.5282 0.9997 -0.1175 0.092 Uiso 1 1 calc R . .
C47 C 0.5718(7) 0.9538(4) -0.0556(3) 0.063(3) Uani 1 1 d U . .
H47A H 0.6491 0.9586 -0.0545 0.075 Uiso 1 1 calc R . .
C48 C 0.5305(7) 0.9213(4) -0.0198(3) 0.052(2) Uani 1 1 d U . .
C49 C 0.5021(6) 0.8676(4) 0.0423(3) 0.0460(17) Uani 1 1 d U . .
H49A H 0.5151 0.8443 0.0709 0.055 Uiso 1 1 calc R . .
C50 C 0.6992(6) 0.8776(4) 0.0344(3) 0.055(3) Uani 1 1 d U . .
H50A H 0.7175 0.8730 0.0693 0.066 Uiso 1 1 calc R . .
H50B H 0.7428 0.9124 0.0242 0.066 Uiso 1 1 calc R . .
C51 C 0.7266(6) 0.8182(4) 0.0098(3) 0.066(3) Uani 1 1 d U . .
C52 C 0.7451(7) 0.7564(4) 0.0302(4) 0.080(3) Uani 1 1 d U . .
H52A H 0.7443 0.7464 0.0646 0.096 Uiso 1 1 calc R . .
C53 C 0.7661(7) 0.7130(5) -0.0043(3) 0.091(3) Uani 1 1 d U . .
H53A H 0.7831 0.6683 0.0023 0.109 Uiso 1 1 calc R . .
C54 C 0.7604(7) 0.7409(4) -0.0490(4) 0.086(3) Uani 1 1 d U . .
H54A H 0.7709 0.7212 -0.0799 0.103 Uiso 1 1 calc R . .
C55 C 0.7400(6) 0.8074(4) -0.0393(3) 0.076(3) Uani 1 1 d U . .
H55A H 0.7355 0.8407 -0.0640 0.091 Uiso 1 1 calc R . .
C56 C 1.0310(7) 0.7667(5) -0.0234(4) 0.106(3) Uani 1 1 d U . .
H56A H 1.0449 0.7457 -0.0533 0.127 Uiso 1 1 calc R . .
C57 C 1.0323(7) 0.7416(5) 0.0239(4) 0.092(3) Uani 1 1 d U . .
H57A H 1.0427 0.6967 0.0320 0.110 Uiso 1 1 calc R . .
C58 C 1.0136(7) 0.7884(5) 0.0572(4) 0.098(3) Uani 1 1 d U . .
H58A H 1.0103 0.7818 0.0919 0.117 Uiso 1 1 calc R . .
C59 C 1.0009(7) 0.8442(5) 0.0336(4) 0.100(3) Uani 1 1 d U . .
H59A H 0.9879 0.8854 0.0478 0.119 Uiso 1 1 calc R . .
C60 C 1.0127(7) 0.8319(5) -0.0145(4) 0.100(3) Uani 1 1 d U . .
H60A H 1.0060 0.8644 -0.0398 0.120 Uiso 1 1 calc R . .
C61 C 0.2755(6) 0.8268(2) 0.1158(3) 0.051(3) Uani 1 1 d DU . .
C62 C 0.2578(6) 0.8937(2) 0.1283(2) 0.069(4) Uani 1 1 d DU . .
H62A H 0.2773 0.8993 0.1618 0.103 Uiso 1 1 d R . .
H62B H 0.1825 0.9046 0.1193 0.103 Uiso 1 1 d R . .
H62C H 0.3026 0.9197 0.1121 0.103 Uiso 1 1 d RD . .
C63 C 0.3095(5) 0.7462(4) 0.05951(17) 0.041(2) Uani 1 1 d DU . .
C64 C 0.3310(5) 0.7320(3) 0.00965(18) 0.058(3) Uani 1 1 d DU . .
H64A H 0.3560 0.7683 -0.0046 0.087 Uiso 1 1 d RD . .
H64B H 0.2656 0.7176 -0.0097 0.087 Uiso 1 1 d R . .
H64C H 0.3863 0.7007 0.0112 0.087 Uiso 1 1 d R . .
C65 C 0.2925(6) 0.7190(3) 0.1402(2) 0.052(3) Uani 1 1 d DU . .
C66 C 0.3167(6) 0.6722(3) 0.1799(2) 0.094(4) Uani 1 1 d DU . .
H66A H 0.3157 0.6926 0.2096 0.141 Uiso 1 1 d RD . .
H66B H 0.3879 0.6544 0.1795 0.141 Uiso 1 1 d R . .
H66C H 0.2630 0.6398 0.1768 0.141 Uiso 1 1 d RD . .
Br3 Br 0.95855(13) 1.00567(9) 0.09692(6) 0.0979(7) Uani 0.67 1 d P . .
Br4 Br 0.1071(5) 0.4335(3) -0.0084(2) 0.085(3) Uani 0.17 1 d P . .
Br5 Br 1.1496(5) 1.0023(3) 0.0239(3) 0.091(3) Uani 0.17 1 d P . .
O1 O 0.6898(8) 0.9169(7) 0.1880(5) 0.125(5) Uiso 0.50 1 d PD . .
C67 C 0.5815(9) 0.9151(10) 0.1865(7) 0.103(8) Uiso 0.50 1 d PD . .
O2 O 0.8496(12) 0.8510(6) -0.1706(6) 0.176(8) Uiso 0.50 1 d PD . .
C68 C 0.7993(15) 0.9046(7) -0.1620(8) 0.129(9) Uiso 0.50 1 d PD . .
O1W O 0.9242(13) 0.8248(8) 0.1718(6) 0.177(7) Uiso 0.55 1 d P . .
O2W O 0.9916(17) 1.0049(11) 0.2745(7) 0.204(9) Uiso 0.45 1 d P . .

loop_
_atom_site_aniso_label
_atom_site_aniso_U_11
_atom_site_aniso_U_22
_atom_site_aniso_U_33
_atom_site_aniso_U_23
_atom_site_aniso_U_13
_atom_site_aniso_U_12
Br1 0.0754(7) 0.0818(8) 0.0799(8) -0.0038(7) -0.0056(6) 0.0156(7)
Br2 0.0792(7) 0.0973(9) 0.0808(8) -0.0135(8) 0.0133(6) 0.0064(7)
Fe1 0.0742(10) 0.1117(14) 0.0803(12) -0.0175(11) -0.0064(9) 0.0206(10)
Fe2 0.0737(10) 0.0784(12) 0.1039(13) -0.0083(11) 0.0005(10) 0.0074(10)
Fe3 0.0508(8) 0.0518(9) 0.1060(12) -0.0122(9) 0.0131(8) 0.0076(8)
N1 0.064(4) 0.069(4) 0.053(4) -0.015(4) -0.002(3) -0.004(4)
N2 0.062(4) 0.054(4) 0.039(4) -0.007(3) -0.001(3) -0.005(3)
N3 0.068(4) 0.044(4) 0.057(4) 0.002(3) 0.008(3) 0.001(4)
N4 0.072(4) 0.068(4) 0.061(4) -0.001(4) 0.028(3) -0.004(4)
N5 0.037(3) 0.038(4) 0.059(4) -0.007(3) 0.010(3) 0.000(3)
N6 0.049(2) 0.049(3) 0.053(3) -0.005(2) 0.011(2) 0.004(2)
C1 0.038(4) 0.069(5) 0.045(4) -0.008(4) -0.009(4) -0.006(4)
C2 0.051(5) 0.093(6) 0.067(5) -0.013(5) -0.018(4) -0.001(5)
C3 0.066(4) 0.061(5) 0.038(4) -0.003(4) -0.001(4) -0.008(4)
C4 0.064(5) 0.086(5) 0.049(5) -0.001(5) -0.002(4) 0.006(5)
C5 0.075(3) 0.077(3) 0.073(3) -0.007(2) 0.013(2) 0.003(2)
C6 0.090(5) 0.086(5) 0.062(5) -0.044(5) 0.030(5) 0.012(5)
C7 0.083(5) 0.060(5) 0.059(5) -0.029(5) 0.000(5) 0.001(5)
C8 0.077(5) 0.047(4) 0.046(5) -0.005(4) -0.005(4) -0.011(4)
C9 0.063(5) 0.071(5) 0.049(5) -0.022(5) -0.008(4) -0.007(5)
C10 0.069(5) 0.068(5) 0.053(5) -0.008(5) 0.006(4) -0.005(5)
C11 0.079(4) 0.051(5) 0.058(5) -0.007(4) 0.013(4) 0.005(4)
C12 0.103(5) 0.055(5) 0.060(5) 0.001(5) 0.019(5) 0.014(5)
C13 0.118(6) 0.065(5) 0.060(5) 0.007(5) 0.023(5) 0.026(5)
C14 0.103(6) 0.074(6) 0.080(6) -0.007(5) 0.010(5) 0.020(5)
C15 0.088(5) 0.069(5) 0.072(5) -0.015(5) 0.007(5) 0.011(5)
C16 0.083(6) 0.264(7) 0.143(6) -0.017(6) -0.042(6) 0.009(6)
C17 0.097(6) 0.239(7) 0.155(7) -0.023(7) -0.016(6) -0.001(6)
C18 0.077(6) 0.228(7) 0.144(7) -0.014(7) -0.015(6) -0.011(6)
C19 0.084(6) 0.243(7) 0.135(6) -0.031(7) -0.001(6) 0.010(6)
C20 0.088(6) 0.242(7) 0.154(7) -0.028(7) -0.004(6) 0.036(6)
C21 0.047(4) 0.057(5) 0.034(4) 0.005(4) -0.008(4) 0.009(4)
C22 0.049(5) 0.066(5) 0.057(5) -0.004(5) -0.012(4) 0.022(4)
C23 0.059(4) 0.047(4) 0.031(4) 0.012(4) 0.011(4) 0.002(4)
C24 0.074(5) 0.049(5) 0.044(5) 0.033(4) 0.010(4) -0.003(4)
C25 0.103(5) 0.048(5) 0.066(5) -0.001(5) 0.018(5) -0.002(5)
C26 0.096(5) 0.035(5) 0.070(5) -0.005(5) 0.026(5) 0.001(5)
C27 0.087(5) 0.045(5) 0.058(5) 0.005(4) 0.035(4) 0.018(4)
C28 0.077(5) 0.064(5) 0.034(4) 0.012(4) 0.023(4) 0.008(4)
C29 0.075(5) 0.056(5) 0.071(5) -0.007(5) 0.018(5) 0.010(5)
C30 0.078(5) 0.095(6) 0.059(5) 0.003(5) 0.031(5) -0.012(5)
C31 0.084(5) 0.083(5) 0.078(5) -0.020(5) 0.023(4) -0.001(5)
C32 0.106(6) 0.062(5) 0.099(6) 0.003(5) 0.004(5) -0.009(5)
C33 0.121(6) 0.053(5) 0.101(6) 0.002(5) -0.009(5) -0.010(5)
C34 0.131(6) 0.073(6) 0.085(6) -0.015(5) -0.001(5) -0.005(5)
C35 0.107(6) 0.072(6) 0.110(6) -0.031(5) 0.018(5) 0.012(5)
C36 0.077(5) 0.154(6) 0.108(6) 0.024(6) 0.006(5) -0.018(6)
C37 0.071(5) 0.160(7) 0.125(6) -0.008(6) -0.002(5) 0.003(6)
C38 0.075(6) 0.162(7) 0.132(6) -0.003(6) -0.017(6) 0.006(6)
C39 0.079(6) 0.164(7) 0.124(6) -0.010(6) -0.008(6) -0.019(6)
C40 0.079(6) 0.147(7) 0.130(7) -0.001(6) 0.005(6) -0.009(6)
C41 0.029(4) 0.052(4) 0.052(4) 0.010(4) 0.006(4) 0.013(4)
C42 0.042(4) 0.043(5) 0.066(5) -0.010(4) 0.007(4) 0.006(4)
C43 0.064(4) 0.045(4) 0.057(4) -0.016(4) 0.007(4) -0.007(4)
C44 0.061(5) 0.053(5) 0.072(5) -0.002(5) -0.002(4) -0.012(4)
C45 0.083(5) 0.052(5) 0.079(5) 0.018(5) -0.013(5) 0.002(5)
C46 0.089(5) 0.061(5) 0.078(5) 0.023(5) 0.007(5) -0.001(5)
C47 0.070(5) 0.051(5) 0.064(5) -0.003(5) 0.001(5) 0.005(5)
C48 0.064(4) 0.046(4) 0.046(4) -0.028(4) 0.009(4) 0.004(4)
C49 0.045(3) 0.046(3) 0.047(3) -0.002(2) 0.008(2) 0.001(2)
C50 0.029(4) 0.054(5) 0.083(5) -0.018(5) 0.009(4) 0.009(4)
C51 0.031(4) 0.074(5) 0.094(5) -0.024(4) 0.014(4) 0.010(4)
C52 0.064(5) 0.062(5) 0.116(6) -0.007(5) 0.021(5) -0.010(5)
C53 0.076(5) 0.062(5) 0.130(6) -0.019(5) 0.004(5) -0.017(5)
C54 0.073(5) 0.069(6) 0.112(6) -0.035(5) 0.000(5) -0.005(5)
C55 0.048(5) 0.086(6) 0.091(6) -0.029(5) 0.002(5) 0.000(5)
C56 0.072(5) 0.098(6) 0.151(6) 0.013(6) 0.024(5) 0.014(5)
C57 0.055(5) 0.077(6) 0.145(6) 0.009(5) 0.020(5) 0.028(5)
C58 0.050(5) 0.094(6) 0.147(6) 0.015(6) 0.007(5) 0.001(5)
C59 0.047(5) 0.084(6) 0.163(6) 0.001(6) -0.001(5) -0.003(5)
C60 0.060(5) 0.088(6) 0.147(6) 0.025(6) 0.005(5) -0.012(5)
C61 0.036(4) 0.056(5) 0.062(5) 0.000(4) 0.010(4) 0.000(4)
C62 0.052(6) 0.069(7) 0.084(7) -0.003(6) 0.008(6) 0.002(6)
C63 0.030(4) 0.059(5) 0.033(4) 0.000(4) 0.001(4) 0.020(4)
C64 0.057(6) 0.050(6) 0.064(6) 0.013(5) -0.003(5) 0.001(5)
C65 0.045(4) 0.059(5) 0.047(5) 0.018(4) -0.011(4) -0.012(4)
C66 0.072(7) 0.102(8) 0.104(8) 0.033(7) 0.003(6) -0.021(6)
Br3 0.0698(11) 0.1190(15) 0.1001(14) -0.0254(13) -0.0031(10) 0.0363(11)
Br4 0.078(4) 0.070(5) 0.109(5) -0.023(4) 0.018(4) 0.028(4)
Br5 0.068(5) 0.073(5) 0.128(6) 0.037(5) -0.002(4) -0.002(4)

loop_
_atom_type_symbol
_atom_type_description
_atom_type_scat_dispersion_real
_atom_type_scat_dispersion_imag
_atom_type_scat_source
C C 0.0033 0.0016 'International Tables Vol C Tables 4.2.6.8 and 6.1.1.4'
H H 0.0000 0.0000 'International Tables Vol C Tables 4.2.6.8 and 6.1.1.4'
N N 0.0061 0.0033 'International Tables Vol C Tables 4.2.6.8 and 6.1.1.4'
Fe Fe 0.3463 0.8444 'International Tables Vol C Tables 4.2.6.8 and 6.1.1.4'
Br Br -0.2901 2.4595 'International Tables Vol C Tables 4.2.6.8 and 6.1.1.4'
O O 0.0106 0.0060 'International Tables Vol C Tables 4.2.6.8 and 6.1.1.4'

loop_
_geom_angle_atom_site_label_1
_geom_angle_atom_site_label_2
_geom_angle_atom_site_label_3
_geom_angle
_geom_angle_site_symmetry_1
_geom_angle_site_symmetry_3
_geom_angle_publ_flag
C13 Fe1 C11 68.4(3) . . ?
C13 Fe1 C18 163.5(4) . . ?
C11 Fe1 C18 105.8(4) . . ?
C13 Fe1 C19 153.2(5) . . ?
C11 Fe1 C19 127.5(4) . . ?
C18 Fe1 C19 42.3(5) . . ?
C13 Fe1 C16 112.0(4) . . ?
C11 Fe1 C16 152.6(5) . . ?
C18 Fe1 C16 65.6(5) . . ?
C19 Fe1 C16 64.9(5) . . ?
C13 Fe1 C20 121.5(5) . . ?
C11 Fe1 C20 163.3(4) . . ?
C18 Fe1 C20 68.3(5) . . ?
C19 Fe1 C20 37.9(5) . . ?
C16 Fe1 C20 40.7(5) . . ?
C13 Fe1 C14 40.2(3) . . ?
C11 Fe1 C14 68.9(4) . . ?
C18 Fe1 C14 153.9(4) . . ?
C19 Fe1 C14 119.5(5) . . ?
C16 Fe1 C14 130.3(5) . . ?
C20 Fe1 C14 109.1(5) . . ?
C13 Fe1 C15 67.5(4) . . ?
C11 Fe1 C15 39.0(3) . . ?
C18 Fe1 C15 118.4(4) . . ?
C19 Fe1 C15 109.9(4) . . ?
C16 Fe1 C15 168.3(5) . . ?
C20 Fe1 C15 128.7(4) . . ?
C14 Fe1 C15 41.7(3) . . ?
C13 Fe1 C12 39.4(3) . . ?
C11 Fe1 C12 41.8(3) . . ?
C18 Fe1 C12 126.3(4) . . ?
C19 Fe1 C12 166.4(4) . . ?
C16 Fe1 C12 120.5(4) . . ?
C20 Fe1 C12 154.2(4) . . ?
C14 Fe1 C12 67.7(4) . . ?
C15 Fe1 C12 67.1(3) . . ?
C13 Fe1 C17 128.7(4) . . ?
C11 Fe1 C17 115.6(4) . . ?
C18 Fe1 C17 38.4(4) . . ?
C19 Fe1 C17 68.1(5) . . ?
C16 Fe1 C17 41.3(5) . . ?
C20 Fe1 C17 70.2(5) . . ?
C14 Fe1 C17 167.3(4) . . ?
C15 Fe1 C17 148.5(4) . . ?
C12 Fe1 C17 107.1(4) . . ?
C39 Fe2 C35 121.1(4) . . ?
C39 Fe2 C40 39.1(4) . . ?
C35 Fe2 C40 107.4(4) . . ?
C39 Fe2 C36 68.6(4) . . ?
C35 Fe2 C36 121.7(4) . . ?
C40 Fe2 C36 40.6(4) . . ?
C39 Fe2 C37 70.3(4) . . ?
C35 Fe2 C37 159.4(4) . . ?
C40 Fe2 C37 69.7(5) . . ?
C36 Fe2 C37 42.9(4) . . ?
C39 Fe2 C38 43.8(4) . . ?
C35 Fe2 C38 160.8(4) . . ?
C40 Fe2 C38 68.5(4) . . ?
C36 Fe2 C38 68.3(4) . . ?
C37 Fe2 C38 38.7(4) . . ?
C39 Fe2 C33 123.6(4) . . ?
C35 Fe2 C33 67.8(4) . . ?
C40 Fe2 C33 158.3(4) . . ?
C36 Fe2 C33 160.2(4) . . ?
C37 Fe2 C33 122.4(4) . . ?
C38 Fe2 C33 108.5(4) . . ?
C39 Fe2 C34 106.7(4) . . ?
C35 Fe2 C34 42.6(4) . . ?
C40 Fe2 C34 123.8(4) . . ?
C36 Fe2 C34 159.9(4) . . ?
C37 Fe2 C34 155.9(4) . . ?
C38 Fe2 C34 122.8(4) . . ?
C33 Fe2 C34 38.3(4) . . ?
C39 Fe2 C32 161.1(4) . . ?
C35 Fe2 C32 69.7(4) . . ?
C40 Fe2 C32 157.9(4) . . ?
C36 Fe2 C32 121.0(4) . . ?
C37 Fe2 C32 104.9(4) . . ?
C38 Fe2 C32 121.4(4) . . ?
C33 Fe2 C32 42.6(3) . . ?
C34 Fe2 C32 69.8(4) . . ?
C39 Fe2 C31 157.1(4) . . ?
C35 Fe2 C31 41.8(4) . . ?
C40 Fe2 C31 122.4(4) . . ?
C36 Fe2 C31 105.4(4) . . ?
C37 Fe2 C31 121.4(4) . . ?
C38 Fe2 C31 156.4(4) . . ?
C33 Fe2 C31 69.2(4) . . ?
C34 Fe2 C31 70.9(4) . . ?
C32 Fe2 C31 40.9(4) . . ?
C52 Fe3 C55 67.6(4) . . ?
C52 Fe3 C60 163.3(4) . . ?
C55 Fe3 C60 110.8(4) . . ?
C52 Fe3 C53 40.4(4) . . ?
C55 Fe3 C53 67.7(4) . . ?
C60 Fe3 C53 155.9(4) . . ?
C52 Fe3 C57 121.6(4) . . ?
C55 Fe3 C57 160.1(4) . . ?
C60 Fe3 C57 65.8(4) . . ?
C53 Fe3 C57 106.9(4) . . ?
C52 Fe3 C58 109.1(4) . . ?
C55 Fe3 C58 158.4(4) . . ?
C60 Fe3 C58 65.8(4) . . ?
C53 Fe3 C58 124.7(4) . . ?
C57 Fe3 C58 40.4(4) . . ?
C52 Fe3 C59 125.8(4) . . ?
C55 Fe3 C59 124.6(4) . . ?
C60 Fe3 C59 40.2(4) . . ?
C53 Fe3 C59 160.6(4) . . ?
C57 Fe3 C59 66.7(4) . . ?
C58 Fe3 C59 38.7(4) . . ?
C52 Fe3 C51 41.5(3) . . ?
C55 Fe3 C51 41.2(3) . . ?
C60 Fe3 C51 126.0(4) . . ?
C53 Fe3 C51 69.9(4) . . ?
C57 Fe3 C51 157.1(4) . . ?
C58 Fe3 C51 121.8(4) . . ?
C59 Fe3 C51 108.5(4) . . ?
C52 Fe3 C56 154.4(4) . . ?
C55 Fe3 C56 123.4(4) . . ?
C60 Fe3 C56 41.0(4) . . ?
C53 Fe3 C56 118.1(4) . . ?
C57 Fe3 C56 40.6(4) . . ?
C58 Fe3 C56 69.3(4) . . ?
C59 Fe3 C56 69.8(4) . . ?
C51 Fe3 C56 161.3(4) . . ?
C52 Fe3 C54 67.5(4) . . ?
C55 Fe3 C54 42.0(3) . . ?
C60 Fe3 C54 123.3(4) . . ?
C53 Fe3 C54 39.0(4) . . ?
C57 Fe3 C54 121.7(4) . . ?
C58 Fe3 C54 158.5(4) . . ?
C59 Fe3 C54 160.1(4) . . ?
C51 Fe3 C54 70.8(3) . . ?
C56 Fe3 C54 104.2(4) . . ?
C9 N1 C3 108.4(6) . . ?
C9 N1 C2 127.3(6) . . ?
C3 N1 C2 124.3(6) . . ?
C9 N2 C8 110.8(7) . . ?
C9 N2 C10 121.7(7) . . ?
C8 N2 C10 126.8(6) . . ?
C29 N3 C23 110.3(6) . . ?
C29 N3 C22 125.5(6) . . ?
C23 N3 C22 124.2(5) . . ?
C29 N4 C28 111.2(7) . . ?
C29 N4 C30 124.1(7) . . ?
C28 N4 C30 124.7(7) . . ?
C49 N5 C42 129.9(5) . . ?
C49 N5 C43 107.6(6) . . ?
C42 N5 C43 122.4(5) . . ?
C49 N6 C48 107.4(6) . . ?
C49 N6 C50 125.7(7) . . ?
C48 N6 C50 126.3(7) . . ?
C61 C1 C65 120.1(5) . . ?
C61 C1 C2 119.8(7) . . ?
C65 C1 C2 119.4(6) . . ?
C1 C2 N1 115.1(5) . . ?
C1 C2 H2A 108.4 . . ?
N1 C2 H2A 108.3 . . ?
C1 C2 H2B 108.8 . . ?
N1 C2 H2B 108.6 . . ?
H2A C2 H2B 107.4 . . ?
C8 C3 C4 119.8(8) . . ?
C8 C3 N1 107.1(7) . . ?
C4 C3 N1 133.0(7) . . ?
C5 C4 C3 117.8(8) . . ?
C5 C4 H4A 121.1 . . ?
C3 C4 H4A 121.1 . . ?
C4 C5 C6 119.9(9) . . ?
C4 C5 H5A 120.1 . . ?
C6 C5 H5A 120.1 . . ?
C7 C6 C5 124.3(8) . . ?
C7 C6 H6A 117.8 . . ?
C5 C6 H6A 117.8 . . ?
C6 C7 C8 115.3(8) . . ?
C6 C7 H7A 122.4 . . ?
C8 C7 H7A 122.4 . . ?
C7 C8 C3 122.5(8) . . ?
C7 C8 N2 133.2(8) . . ?
C3 C8 N2 104.3(7) . . ?
N2 C9 N1 109.4(7) . . ?
N2 C9 H9A 125.3 . . ?
N1 C9 H9A 125.3 . . ?
C11 C10 N2 112.8(7) . . ?
C11 C10 H10A 109.0 . . ?
N2 C10 H10A 109.0 . . ?
C11 C10 H10B 109.0 . . ?
N2 C10 H10B 109.0 . . ?
H10A C10 H10B 107.8 . . ?
C15 C11 C10 124.6(8) . . ?
C15 C11 C12 107.2(8) . . ?
C10 C11 C12 128.0(8) . . ?
C15 C11 Fe1 71.0(5) . . ?
C10 C11 Fe1 127.6(6) . . ?
C12 C11 Fe1 70.6(5) . . ?
C13 C12 C11 106.6(8) . . ?
C13 C12 Fe1 68.6(5) . . ?
C11 C12 Fe1 67.6(5) . . ?
C13 C12 H12A 126.7 . . ?
C11 C12 H12A 126.7 . . ?
Fe1 C12 H12A 126.7 . . ?
C12 C13 C14 111.1(8) . . ?
C12 C13 Fe1 72.1(5) . . ?
C14 C13 Fe1 70.5(6) . . ?
C12 C13 H13A 124.4 . . ?
C14 C13 H13A 124.4 . . ?
Fe1 C13 H13A 124.4 . . ?
C13 C14 C15 104.9(8) . . ?
C13 C14 Fe1 69.3(5) . . ?
C15 C14 Fe1 69.2(5) . . ?
C13 C14 H14A 127.5 . . ?
C15 C14 H14A 127.5 . . ?
Fe1 C14 H14A 127.5 . . ?
C11 C15 C14 110.0(8) . . ?
C11 C15 Fe1 70.0(5) . . ?
C14 C15 Fe1 69.1(5) . . ?
C11 C15 H15A 125.0 . . ?
C14 C15 H15A 125.0 . . ?
Fe1 C15 H15A 125.0 . . ?
C20 C16 C17 111.8(11) . . ?
C20 C16 Fe1 69.7(6) . . ?
C17 C16 Fe1 71.9(6) . . ?
C20 C16 H16A 124.1 . . ?
C17 C16 H16A 124.1 . . ?
Fe1 C16 H16A 124.1 . . ?
C18 C17 C16 102.5(12) . . ?
C18 C17 Fe1 67.7(7) . . ?
C16 C17 Fe1 66.8(7) . . ?
C18 C17 H17A 128.7 . . ?
C16 C17 H17A 128.7 . . ?
Fe1 C17 H17A 128.7 . . ?
C17 C18 C19 110.2(12) . . ?
C17 C18 Fe1 73.8(8) . . ?
C19 C18 Fe1 69.1(7) . . ?
C17 C18 H18A 124.9 . . ?
C19 C18 H18A 124.9 . . ?
Fe1 C18 H18A 124.9 . . ?
C20 C19 C18 109.7(12) . . ?
C20 C19 Fe1 71.1(7) . . ?
C18 C19 Fe1 68.6(7) . . ?
C20 C19 H19A 125.2 . . ?
C18 C19 H19A 125.2 . . ?
Fe1 C19 H19A 125.2 . . ?
C19 C20 C16 105.8(13) . . ?
C19 C20 Fe1 71.0(7) . . ?
C16 C20 Fe1 69.6(7) . . ?
C19 C20 H20A 127.1 . . ?
C16 C20 H20A 127.1 . . ?
Fe1 C20 H20A 127.1 . . ?
C65 C21 C63 121.9(5) . . ?
C65 C21 C22 117.8(6) . . ?
C63 C21 C22 119.6(6) . . ?
C21 C22 N3 116.3(5) . . ?
C21 C22 H22A 109.0 . . ?
N3 C22 H22A 108.6 . . ?
C21 C22 H22B 107.5 . . ?
N3 C22 H22B 107.6 . . ?
H22A C22 H22B 107.4 . . ?
N3 C23 C24 132.4(7) . . ?
N3 C23 C28 106.6(7) . . ?
C24 C23 C28 120.9(8) . . ?
C25 C24 C23 116.4(8) . . ?
C25 C24 H24A 121.8 . . ?
C23 C24 H24A 121.8 . . ?
C24 C25 C26 123.0(8) . . ?
C24 C25 H25A 118.5 . . ?
C26 C25 H25A 118.5 . . ?
C27 C26 C25 122.6(8) . . ?
C27 C26 H26A 118.7 . . ?
C25 C26 H26A 118.7 . . ?
C26 C27 C28 114.8(8) . . ?
C26 C27 H27A 122.6 . . ?
C28 C27 H27A 122.6 . . ?
N4 C28 C23 104.8(7) . . ?
N4 C28 C27 133.0(8) . . ?
C23 C28 C27 122.2(8) . . ?
N4 C29 N3 107.1(7) . . ?
N4 C29 H29A 126.4 . . ?
N3 C29 H29A 126.4 . . ?
C31 C30 N4 110.0(7) . . ?
C31 C30 H30A 109.7 . . ?
N4 C30 H30A 109.7 . . ?
C31 C30 H30B 109.7 . . ?
N4 C30 H30B 109.7 . . ?
H30A C30 H30B 108.2 . . ?
C32 C31 C35 107.0(8) . . ?
C32 C31 C30 126.3(8) . . ?
C35 C31 C30 126.6(9) . . ?
C32 C31 Fe2 69.3(5) . . ?
C35 C31 Fe2 67.4(5) . . ?
C30 C31 Fe2 125.4(7) . . ?
C31 C32 C33 105.5(8) . . ?
C31 C32 Fe2 69.8(5) . . ?
C33 C32 Fe2 68.0(5) . . ?
C31 C32 H32A 127.2 . . ?
C33 C32 H32A 127.2 . . ?
Fe2 C32 H32A 127.2 . . ?
C34 C33 C32 112.0(9) . . ?
C34 C33 Fe2 70.9(6) . . ?
C32 C33 Fe2 69.4(5) . . ?
C34 C33 H33A 123.9 . . ?
C32 C33 H33A 123.9 . . ?
Fe2 C33 H33A 123.9 . . ?
C33 C34 C35 107.0(9) . . ?
C33 C34 Fe2 70.8(6) . . ?
C35 C34 Fe2 67.9(6) . . ?
C33 C34 H34A 126.5 . . ?
C35 C34 H34A 126.5 . . ?
Fe2 C34 H34A 126.5 . . ?
C31 C35 C34 108.4(8) . . ?
C31 C35 Fe2 70.7(5) . . ?
C34 C35 Fe2 69.4(6) . . ?
C31 C35 H35A 125.8 . . ?
C34 C35 H35A 125.8 . . ?
Fe2 C35 H35A 125.8 . . ?
C40 C36 C37 106.5(9) . . ?
C40 C36 Fe2 69.5(7) . . ?
C37 C36 Fe2 68.6(6) . . ?
C40 C36 H36A 126.8 . . ?
C37 C36 H36A 126.8 . . ?
Fe2 C36 H36A 126.8 . . ?
C38 C37 C36 107.4(10) . . ?
C38 C37 Fe2 71.1(7) . . ?
C36 C37 Fe2 68.5(6) . . ?
C38 C37 H37A 126.3 . . ?
C36 C37 H37A 126.3 . . ?
Fe2 C37 H37A 126.3 . . ?
C37 C38 C39 108.8(10) . . ?
C37 C38 Fe2 70.3(6) . . ?
C39 C38 Fe2 67.3(5) . . ?
C37 C38 H38A 125.5 . . ?
C39 C38 H38A 125.5 . . ?
Fe2 C38 H38A 125.5 . . ?
C40 C39 C38 105.6(10) . . ?
C40 C39 Fe2 70.7(6) . . ?
C38 C39 Fe2 68.9(6) . . ?
C40 C39 H39A 127.1 . . ?
C38 C39 H39A 127.1 . . ?
Fe2 C39 H39A 127.1 . . ?
C39 C40 C36 111.5(11) . . ?
C39 C40 Fe2 70.2(7) . . ?
C36 C40 Fe2 69.9(7) . . ?
C39 C40 H40A 124.2 . . ?
C36 C40 H40A 124.2 . . ?
Fe2 C40 H40A 124.2 . . ?
C61 C41 C63 115.3(5) . . ?
C61 C41 C42 121.6(5) . . ?
C63 C41 C42 123.0(5) . . ?
N5 C42 C41 114.8(5) . . ?
N5 C42 H42A 108.4 . . ?
C41 C42 H42A 108.4 . . ?
N5 C42 H42B 108.3 . . ?
C41 C42 H42B 109.1 . . ?
H42A C42 H42B 107.7 . . ?
C44 C43 C48 130.5(7) . . ?
C44 C43 N5 128.7(7) . . ?
C48 C43 N5 100.8(6) . . ?
C43 C44 C45 108.9(8) . . ?
C43 C44 H44A 125.5 . . ?
C45 C44 H44A 125.5 . . ?
C44 C45 C46 126.6(8) . . ?
C44 C45 H45A 116.7 . . ?
C46 C45 H45A 116.7 . . ?
C47 C46 C45 118.3(8) . . ?
C47 C46 H46A 120.9 . . ?
C45 C46 H46A 120.9 . . ?
C46 C47 C48 119.9(8) . . ?
C46 C47 H47A 120.1 . . ?
C48 C47 H47A 120.1 . . ?
C47 C48 N6 133.3(8) . . ?
C47 C48 C43 115.7(7) . . ?
N6 C48 C43 111.0(7) . . ?
N6 C49 N5 113.2(7) . . ?
N6 C49 H49A 123.4 . . ?
N5 C49 H49A 123.4 . . ?
N6 C50 C51 108.6(6) . . ?
N6 C50 H50A 110.0 . . ?
C51 C50 H50A 110.0 . . ?
N6 C50 H50B 110.0 . . ?
C51 C50 H50B 110.0 . . ?
H50A C50 H50B 108.4 . . ?
C55 C51 C52 101.7(8) . . ?
C55 C51 C50 129.9(8) . . ?
C52 C51 C50 128.4(8) . . ?
C55 C51 Fe3 67.2(5) . . ?
C52 C51 Fe3 67.1(5) . . ?
C50 C51 Fe3 128.5(5) . . ?
C53 C52 C51 111.5(9) . . ?
C53 C52 Fe3 70.7(6) . . ?
C51 C52 Fe3 71.4(5) . . ?
C53 C52 H52A 124.3 . . ?
C51 C52 H52A 124.3 . . ?
Fe3 C52 H52A 124.3 . . ?
C54 C53 C52 110.9(9) . . ?
C54 C53 Fe3 73.4(6) . . ?
C52 C53 Fe3 68.9(5) . . ?
C54 C53 H53A 124.6 . . ?
C52 C53 H53A 124.6 . . ?
Fe3 C53 H53A 124.6 . . ?
C53 C54 C55 103.6(9) . . ?
C53 C54 Fe3 67.6(5) . . ?
C55 C54 Fe3 65.4(5) . . ?
C53 C54 H54A 128.2 . . ?
C55 C54 H54A 128.2 . . ?
Fe3 C54 H54A 128.2 . . ?
C51 C55 C54 112.2(8) . . ?
C51 C55 Fe3 71.5(5) . . ?
C54 C55 Fe3 72.6(5) . . ?
C51 C55 H55A 123.9 . . ?
C54 C55 H55A 123.9 . . ?
Fe3 C55 H55A 123.9 . . ?
C57 C56 C60 100.6(9) . . ?
C57 C56 Fe3 68.0(5) . . ?
C60 C56 Fe3 67.5(6) . . ?
C57 C56 H56A 129.6 . . ?
C60 C56 H56A 129.6 . . ?
Fe3 C56 H56A 129.6 . . ?
C58 C57 C56 111.7(9) . . ?
C58 C57 Fe3 70.4(5) . . ?
C56 C57 Fe3 71.4(5) . . ?
C58 C57 H57A 124.2 . . ?
C56 C57 H57A 124.2 . . ?
Fe3 C57 H57A 124.2 . . ?
C59 C58 C57 108.4(10) . . ?
C59 C58 Fe3 70.7(6) . . ?
C57 C58 Fe3 69.2(5) . . ?
C59 C58 H58A 125.8 . . ?
C57 C58 H58A 125.8 . . ?
Fe3 C58 H58A 125.8 . . ?
C58 C59 C60 106.5(10) . . ?
C58 C59 Fe3 70.5(6) . . ?
C60 C59 Fe3 68.8(6) . . ?
C58 C59 H59A 126.7 . . ?
C60 C59 H59A 126.7 . . ?
Fe3 C59 H59A 126.7 . . ?
C59 C60 C56 112.8(10) . . ?
C59 C60 Fe3 71.0(6) . . ?
C56 C60 Fe3 71.6(6) . . ?
C59 C60 H60A 123.6 . . ?
C56 C60 H60A 123.6 . . ?
Fe3 C60 H60A 123.6 . . ?
C1 C61 C41 122.3(5) . . ?
C1 C61 C62 118.5(7) . . ?
C41 C61 C62 119.2(6) . . ?
C61 C62 H62A 109.5 . . ?
C61 C62 H62B 109.8 . . ?
H62A C62 H62B 109.2 . . ?
C61 C62 H62C 109.7 . . ?
H62A C62 H62C 109.3 . . ?
H62B C62 H62C 109.3 . . ?
C21 C63 C41 121.3(5) . . ?
C21 C63 C64 124.8(7) . . ?
C41 C63 C64 113.9(6) . . ?
C63 C64 H64A 110.0 . . ?
C63 C64 H64B 111.0 . . ?
H64A C64 H64B 108.7 . . ?
C63 C64 H64C 108.8 . . ?
H64A C64 H64C 109.3 . . ?
H64B C64 H64C 109.0 . . ?
C21 C65 C1 119.1(5) . . ?
C21 C65 C66 119.3(6) . . ?
C1 C65 C66 120.5(5) . . ?
C65 C66 H66A 108.9 . . ?
C65 C66 H66B 109.9 . . ?
H66A C66 H66B 109.1 . . ?
C65 C66 H66C 111.3 . . ?
H66A C66 H66C 108.8 . . ?
H66B C66 H66C 108.8 . . ?

loop_
_geom_bond_atom_site_label_1
_geom_bond_atom_site_label_2
_geom_bond_distance
_geom_bond_site_symmetry_2
_geom_bond_publ_flag
Fe1 C13 2.027(9) . ?
Fe1 C11 2.031(8) . ?
Fe1 C18 2.032(12) . ?
Fe1 C19 2.039(12) . ?
Fe1 C16 2.040(10) . ?
Fe1 C20 2.041(11) . ?
Fe1 C14 2.042(10) . ?
Fe1 C15 2.043(8) . ?
Fe1 C12 2.072(9) . ?
Fe1 C17 2.109(13) . ?
Fe2 C39 2.000(10) . ?
Fe2 C35 2.006(10) . ?
Fe2 C40 2.006(12) . ?
Fe2 C36 2.010(11) . ?
Fe2 C37 2.012(11) . ?
Fe2 C38 2.022(10) . ?
Fe2 C33 2.025(10) . ?
Fe2 C34 2.026(11) . ?
Fe2 C32 2.044(9) . ?
Fe2 C31 2.050(9) . ?
Fe3 C52 1.986(9) . ?
Fe3 C55 1.986(8) . ?
Fe3 C60 2.007(10) . ?
Fe3 C53 2.009(9) . ?
Fe3 C57 2.018(8) . ?
Fe3 C58 2.033(9) . ?
Fe3 C59 2.036(9) . ?
Fe3 C51 2.043(8) . ?
Fe3 C56 2.062(10) . ?
Fe3 C54 2.083(9) . ?
N1 C9 1.374(9) . ?
N1 C3 1.416(9) . ?
N1 C2 1.485(6) . ?
N2 C9 1.273(9) . ?
N2 C8 1.465(11) . ?
N2 C10 1.471(9) . ?
N3 C29 1.366(9) . ?
N3 C23 1.378(9) . ?
N3 C22 1.482(6) . ?
N4 C29 1.326(10) . ?
N4 C28 1.409(10) . ?
N4 C30 1.492(10) . ?
N5 C49 1.341(8) . ?
N5 C42 1.450(8) . ?
N5 C43 1.463(6) . ?
N6 C49 1.272(9) . ?
N6 C48 1.377(9) . ?
N6 C50 1.444(9) . ?
C1 C61 1.348(9) . ?
C1 C65 1.400(10) . ?
C1 C2 1.477(6) . ?
C2 H2A 0.9300 . ?
C2 H2B 0.9300 . ?
C3 C8 1.381(11) . ?
C3 C4 1.407(11) . ?
C4 C5 1.336(11) . ?
C4 H4A 0.9300 . ?
C5 C6 1.400(11) . ?
C5 H5A 0.9300 . ?
C6 C7 1.336(12) . ?
C6 H6A 0.9300 . ?
C7 C8 1.379(11) . ?
C7 H7A 0.9300 . ?
C9 H9A 0.9300 . ?
C10 C11 1.413(11) . ?
C10 H10A 0.9700 . ?
C10 H10B 0.9700 . ?
C11 C15 1.360(12) . ?
C11 C12 1.463(11) . ?
C12 C13 1.381(12) . ?
C12 H12A 0.9800 . ?
C13 C14 1.397(12) . ?
C13 H13A 0.9800 . ?
C14 C15 1.453(12) . ?
C14 H14A 0.9800 . ?
C15 H15A 0.9800 . ?
C16 C20 1.420(17) . ?
C16 C17 1.463(18) . ?
C16 H16A 0.9800 . ?
C17 C18 1.365(16) . ?
C17 H17A 0.9800 . ?
C18 C19 1.469(18) . ?
C18 H18A 0.9800 . ?
C19 C20 1.325(17) . ?
C19 H19A 0.9800 . ?
C20 H20A 0.9800 . ?
C21 C65 1.343(9) . ?
C21 C63 1.351(9) . ?
C21 C22 1.478(6) . ?
C22 H22A 0.9299 . ?
C22 H22B 0.9299 . ?
C23 C24 1.400(10) . ?
C23 C28 1.411(11) . ?
C24 C25 1.392(11) . ?
C24 H24A 0.9300 . ?
C25 C26 1.402(11) . ?
C25 H25A 0.9300 . ?
C26 C27 1.379(11) . ?
C26 H26A 0.9300 . ?
C27 C28 1.447(11) . ?
C27 H27A 0.9300 . ?
C29 H29A 0.9300 . ?
C30 C31 1.462(11) . ?
C30 H30A 0.9700 . ?
C30 H30B 0.9700 . ?
C31 C32 1.431(13) . ?
C31 C35 1.449(13) . ?
C32 C33 1.476(12) . ?
C32 H32A 0.9800 . ?
C33 C34 1.330(13) . ?
C33 H33A 0.9800 . ?
C34 C35 1.465(13) . ?
C34 H34A 0.9800 . ?
C35 H35A 0.9800 . ?
C36 C40 1.393(15) . ?
C36 C37 1.471(15) . ?
C36 H36A 0.9800 . ?
C37 C38 1.336(14) . ?
C37 H37A 0.9800 . ?
C38 C39 1.502(15) . ?
C38 H38A 0.9800 . ?
C39 C40 1.341(14) . ?
C39 H39A 0.9800 . ?
C40 H40A 0.9800 . ?
C41 C61 1.405(9) . ?
C41 C63 1.425(9) . ?
C41 C42 1.492(6) . ?
C42 H42A 0.9299 . ?
C42 H42B 0.9299 . ?
C43 C44 1.335(10) . ?
C43 C48 1.410(10) . ?
C44 C45 1.351(12) . ?
C44 H44A 0.9300 . ?
C45 C46 1.437(12) . ?
C45 H45A 0.9300 . ?
C46 C47 1.336(11) . ?
C46 H46A 0.9300 . ?
C47 C48 1.363(11) . ?
C47 H47A 0.9300 . ?
C49 H49A 0.9300 . ?
C50 C51 1.491(11) . ?
C50 H50A 0.9700 . ?
C50 H50B 0.9700 . ?
C51 C55 1.419(12) . ?
C51 C52 1.429(12) . ?
C52 C53 1.380(13) . ?
C52 H52A 0.9800 . ?
C53 C54 1.368(13) . ?
C53 H53A 0.9800 . ?
C54 C55 1.461(12) . ?
C54 H54A 0.9800 . ?
C55 H55A 0.9800 . ?
C56 C57 1.416(13) . ?
C56 C60 1.425(14) . ?
C56 H56A 0.9800 . ?
C57 C58 1.398(13) . ?
C57 H57A 0.9800 . ?
C58 C59 1.348(13) . ?
C58 H58A 0.9800 . ?
C59 C60 1.390(14) . ?
C59 H59A 0.9800 . ?
C60 H60A 0.9800 . ?
C61 C62 1.481(6) . ?
C62 H62A 0.9321 . ?
C62 H62B 0.9319 . ?
C62 H62C 0.9319 . ?
C63 C64 1.478(6) . ?
C64 H64A 0.9340 . ?
C64 H64B 0.9350 . ?
C64 H64C 0.9350 . ?
C65 C66 1.480(7) . ?
C66 H66A 0.9354 . ?
C66 H66B 0.9360 . ?
C66 H66C 0.9358 . ?
O1 C67 1.297(13) . ?
O2 C68 1.324(17) . ?
